data_7155427
loop_
_publ_author_name
'Icelo-\'Avila, Estefan\'ia'
'Amador-S\'anchez, Yoarhy A'
'Polindara-Garc\'ia, Luis A'
'Miranda, Luis D.'

_publ_section_title
;
 Synthesis of 6-methyl-3,4-dihydropyrazinones using an Ugi 4-CR/allenamide
 cycloisomerization protocol.
;
_journal_issue 2
_journal_name_full 'Organic &amp; biomolecular chemistry'
_journal_page_first 360
_journal_page_last 372
_journal_paper_doi 10.1039/c6ob02266a
_journal_volume 15
_journal_year 2017
_chemical_formula_moiety 'C18 H24 N2 O2'
_chemical_formula_sum 'C18 H24 N2 O2'
_chemical_formula_weight 300.39
_chemical_melting_point 150.5(15)
_chemical_name_systematic N-(2,6-dimethylphenyl)-2-(N-(prop-2-yn-1-yl)acetamido)pentanamide
_space_group_crystal_system orthorhombic
_space_group_IT_number 61
_space_group_name_Hall '-P 2ac 2ab'
_space_group_name_H-M_alt 'P b c a'
_symmetry_space_group_name_Hall '-P 2ac 2ab'
_symmetry_space_group_name_H-M 'P b c a'
_atom_sites_solution_hydrogens mixed
_atom_sites_solution_primary direct
_atom_sites_solution_secondary difmap
_audit_creation_method SHELXL-2014
_audit_update_record
;
2016-07-26 deposited with the CCDC.
2016-11-24 downloaded from the CCDC.
;
_cell_angle_alpha 90
_cell_angle_beta 90
_cell_angle_gamma 90
_cell_formula_units_Z 8
_cell_length_a 9.344(3)
_cell_length_b 22.993(7)
_cell_length_c 16.649(5)
_cell_measurement_reflns_used 3648
_cell_measurement_temperature 298(2)
_cell_measurement_theta_max 25.54
_cell_measurement_theta_min 2.45
_cell_volume 3577.0(19)
_computing_cell_refinement 'APEX2 v2012.10.0(Bruker, 2012)'
_computing_data_collection 'APEX2 v2012.10.0(Bruker, 2012)'
_computing_data_reduction 'SAINT V8.27B (Bruker, 2012)'
_computing_molecular_graphics 'XP V 5.1 (Bruker, 1998)'
_computing_publication_material 'CIFTAB V 2013/2 (Sheldrick, 2013)'
_computing_structure_refinement 'SHELXL-2014/1 (Sheldrick, 2014)'
_computing_structure_solution 'SHELXS-2012 (Bruker, 2013)'
_diffrn_ambient_temperature 298(2)
_diffrn_detector_area_resol_mean 8.333
_diffrn_measured_fraction_theta_full 0.999
_diffrn_measured_fraction_theta_max 0.991
_diffrn_measurement_device_type 'Bruker Smart Apex CCD diffractometer 01-670-01'
_diffrn_measurement_method \w-scans
_diffrn_radiation_monochromator graphite
_diffrn_radiation_type MoK\a
_diffrn_radiation_wavelength 0.71073
_diffrn_reflns_av_R_equivalents 0.1461
_diffrn_reflns_av_unetI/netI 0.1164
_diffrn_reflns_Laue_measured_fraction_full 0.999
_diffrn_reflns_Laue_measured_fraction_max 0.991
_diffrn_reflns_limit_h_max 12
_diffrn_reflns_limit_h_min -11
_diffrn_reflns_limit_k_max 29
_diffrn_reflns_limit_k_min -29
_diffrn_reflns_limit_l_max 14
_diffrn_reflns_limit_l_min -21
_diffrn_reflns_number 22418
_diffrn_reflns_point_group_measured_fraction_full 0.999
_diffrn_reflns_point_group_measured_fraction_max 0.991
_diffrn_reflns_theta_full 25.242
_diffrn_reflns_theta_max 27.610
_diffrn_reflns_theta_min 2.153
_diffrn_source 'fine-focus sealed tube'
_exptl_absorpt_coefficient_mu 0.073
_exptl_absorpt_correction_T_max 0.9958
_exptl_absorpt_correction_T_min 0.9728
_exptl_absorpt_correction_type multi-scan
_exptl_absorpt_process_details '(Sheldrick, 2008)'
_exptl_crystal_colour colourless
_exptl_crystal_density_diffrn 1.116
_exptl_crystal_description prism
_exptl_crystal_F_000 1296
_exptl_crystal_recrystallization_method 'Re-crystallisation from solvent: Acetone-Hexanes'
_exptl_crystal_size_max 0.380
_exptl_crystal_size_mid 0.132
_exptl_crystal_size_min 0.058
_refine_diff_density_max 0.302
_refine_diff_density_min -0.226
_refine_diff_density_rms 0.071
_refine_ls_extinction_coef 0.0077(16)
_refine_ls_extinction_expression Fc^*^=kFc[1+0.001xFc^2^\l^3^/sin(2\q)]^-1/4^
_refine_ls_extinction_method SHELXL
_refine_ls_goodness_of_fit_ref 1.001
_refine_ls_hydrogen_treatment mixed
_refine_ls_matrix_type full
_refine_ls_number_parameters 207
_refine_ls_number_reflns 4111
_refine_ls_number_restraints 0
_refine_ls_restrained_S_all 1.001
_refine_ls_R_factor_all 0.1588
_refine_ls_R_factor_gt 0.0763
_refine_ls_shift/su_max 0.000
_refine_ls_shift/su_mean 0.000
_refine_ls_structure_factor_coef Fsqd
_refine_ls_weighting_details 'w=1/[\s^2^(Fo^2^)+(0.0957P)^2^] where P=(Fo^2^+2Fc^2^)/3'
_refine_ls_weighting_scheme calc
_refine_ls_wR_factor_gt 0.1767
_refine_ls_wR_factor_ref 0.2355
_reflns_Friedel_coverage 0.000
_reflns_number_gt 1886
_reflns_number_total 4111
_reflns_threshold_expression 'I > 2\s(I)'
_cod_data_source_file c6ob02266a2.cif
_cod_data_source_block 376MGL14
_cod_depositor_comments
;
The following automatic conversions were performed:

'_chemical_melting_point' value '149-152' was changed to '150.5(15)'
- the average value was taken and precision was estimated.

Automatic conversion script
Id: cif_fix_values 4268 2015-11-12 08:31:59Z antanas 
;
_cod_original_cell_volume 3576.9(19)
_cod_database_code 7155427
_shelx_space_group_comment
;
The symmetry employed for this shelxl refinement is uniquely defined
by the following loop, which should always be used as a source of
symmetry information in preference to the above space-group names.
They are only intended as comments.
;
_shelx_estimated_absorpt_t_min 0.973
_shelx_estimated_absorpt_t_max 0.996
_shelxl_version_number 2014-3

loop_
_space_group_symop_operation_xyz
'x, y, z'
'-x+1/2, -y, z+1/2'
'-x, y+1/2, -z+1/2'
'x+1/2, -y+1/2, -z'
'-x, -y, -z'
'x-1/2, y, -z-1/2'
'x, -y-1/2, z-1/2'
'-x-1/2, y-1/2, z'

loop_
_atom_site_label
_atom_site_type_symbol
_atom_site_fract_x
_atom_site_fract_y
_atom_site_fract_z
_atom_site_U_iso_or_equiv
_atom_site_adp_type
_atom_site_occupancy
_atom_site_site_symmetry_order
_atom_site_calc_flag
_atom_site_refinement_flags_posn
_atom_site_refinement_flags_adp
O1 O 0.8234(2) 0.48898(12) 0.22349(13) 0.0858(8) Uani 1 1 d . .
O2 O 0.60764(17) 0.34820(9) 0.27661(12) 0.0578(6) Uani 1 1 d . .
N1 N 0.7344(2) 0.44706(9) 0.33346(12) 0.0425(6) Uani 1 1 d . .
N2 N 0.8176(2) 0.30793(10) 0.24077(13) 0.0463(6) Uani 1 1 d . .
H2 H 0.901(3) 0.3158(13) 0.2392(16) 0.056 Uiso 1 1 d . U
C1 C 0.8236(2) 0.39579(11) 0.32056(15) 0.0416(6) Uani 1 1 d . .
H1 H 0.9022 0.4074 0.2851 0.050 Uiso 1 1 calc R U
C2 C 0.8902(3) 0.37325(13) 0.39777(17) 0.0542(8) Uani 1 1 d . .
H2A H 0.8148 0.3665 0.4367 0.065 Uiso 1 1 calc R U
H2B H 0.9358 0.3362 0.3869 0.065 Uiso 1 1 calc R U
C3 C 0.9995(3) 0.41408(15) 0.43409(18) 0.0658(9) Uani 1 1 d . .
H3A H 0.9602 0.4531 0.4359 0.079 Uiso 1 1 calc R U
H3B H 1.0841 0.4149 0.4004 0.079 Uiso 1 1 calc R U
C4 C 1.0415(4) 0.39532(18) 0.5187(2) 0.0981(13) Uani 1 1 d . .
H4A H 1.1182 0.4194 0.5377 0.147 Uiso 1 1 calc R U
H4B H 1.0721 0.3555 0.5178 0.147 Uiso 1 1 calc R U
H4C H 0.9605 0.3992 0.5538 0.147 Uiso 1 1 calc R U
C5 C 0.7387(2) 0.34873(11) 0.27697(14) 0.0410(6) Uani 1 1 d . .
C6 C 0.6551(4) 0.54488(15) 0.2970(3) 0.0867(12) Uani 1 1 d . .
H6A H 0.6658 0.5563 0.3522 0.130 Uiso 1 1 calc R U
H6B H 0.5563 0.5366 0.2862 0.130 Uiso 1 1 calc R U
H6C H 0.6870 0.5758 0.2627 0.130 Uiso 1 1 calc R U
C7 C 0.7432(3) 0.49146(13) 0.28139(18) 0.0547(8) Uani 1 1 d . .
C8 C 0.6222(3) 0.44444(14) 0.39549(16) 0.0541(8) Uani 1 1 d . .
H8A H 0.5403 0.4666 0.3771 0.065 Uiso 1 1 calc R U
H8B H 0.5919 0.4043 0.4015 0.065 Uiso 1 1 calc R U
C9 C 0.6653(3) 0.46637(15) 0.47373(19) 0.0623(9) Uani 1 1 d . .
C10 C 0.6952(3) 0.48180(17) 0.5386(2) 0.0794(11) Uani 1 1 d . .
H10 H 0.7189 0.4941 0.5901 0.095 Uiso 1 1 calc R U
C11 C 0.7557(3) 0.26181(12) 0.19512(18) 0.0504(7) Uani 1 1 d . .
C12 C 0.7667(3) 0.26355(14) 0.11249(18) 0.0609(8) Uani 1 1 d . .
C13 C 0.7011(4) 0.21992(19) 0.0685(2) 0.0914(12) Uani 1 1 d . .
H13 H 0.7061 0.2207 0.0127 0.110 Uiso 1 1 calc R U
C14 C 0.6294(5) 0.1758(2) 0.1059(3) 0.1028(14) Uani 1 1 d . .
H14 H 0.5862 0.1468 0.0755 0.123 Uiso 1 1 calc R U
C15 C 0.6212(4) 0.17435(15) 0.1871(3) 0.0891(12) Uani 1 1 d . .
H15 H 0.5719 0.1441 0.2117 0.107 Uiso 1 1 calc R U
C16 C 0.6848(3) 0.21715(14) 0.23490(19) 0.0631(9) Uani 1 1 d . .
C17 C 0.6795(4) 0.21404(16) 0.3248(2) 0.0879(12) Uani 1 1 d . .
H17A H 0.6571 0.1750 0.3410 0.132 Uiso 1 1 calc R U
H17B H 0.6073 0.2401 0.3444 0.132 Uiso 1 1 calc R U
H17C H 0.7709 0.2250 0.3465 0.132 Uiso 1 1 calc R U
C18 C 0.8460(4) 0.31160(18) 0.0704(2) 0.0856(11) Uani 1 1 d . .
H18A H 0.8364 0.3070 0.0134 0.128 Uiso 1 1 calc R U
H18B H 0.9454 0.3100 0.0848 0.128 Uiso 1 1 calc R U
H18C H 0.8069 0.3485 0.0863 0.128 Uiso 1 1 calc R U

loop_
_atom_site_aniso_label
_atom_site_aniso_U_11
_atom_site_aniso_U_22
_atom_site_aniso_U_33
_atom_site_aniso_U_23
_atom_site_aniso_U_13
_atom_site_aniso_U_12
O1 0.0785(16) 0.108(2) 0.0712(16) 0.0403(14) 0.0214(12) 0.0189(14)
O2 0.0255(9) 0.0712(14) 0.0766(14) -0.0195(10) -0.0020(8) -0.0003(9)
N1 0.0354(11) 0.0516(13) 0.0404(12) 0.0006(10) 0.0047(9) 0.0020(10)
N2 0.0267(10) 0.0547(14) 0.0573(14) -0.0118(11) 0.0018(10) -0.0030(11)
C1 0.0311(13) 0.0500(16) 0.0439(15) -0.0005(12) 0.0000(11) -0.0002(11)
C2 0.0504(16) 0.0584(18) 0.0539(17) 0.0028(14) -0.0114(13) 0.0034(14)
C3 0.0512(17) 0.084(2) 0.0622(19) -0.0052(17) -0.0208(15) -0.0036(16)
C4 0.090(3) 0.133(4) 0.071(2) -0.004(2) -0.039(2) 0.002(2)
C5 0.0303(13) 0.0502(16) 0.0425(15) -0.0001(12) -0.0015(11) -0.0012(12)
C6 0.071(2) 0.057(2) 0.132(3) 0.016(2) -0.005(2) 0.0066(17)
C7 0.0461(16) 0.0583(18) 0.0597(19) 0.0088(15) -0.0018(14) 0.0002(14)
C8 0.0406(14) 0.069(2) 0.0523(17) -0.0063(15) 0.0090(12) 0.0015(14)
C9 0.0532(18) 0.079(2) 0.0543(19) -0.0107(17) 0.0098(15) 0.0053(16)
C10 0.068(2) 0.110(3) 0.060(2) -0.023(2) 0.0085(17) 0.005(2)
C11 0.0348(14) 0.0552(16) 0.0611(18) -0.0102(14) -0.0034(13) 0.0055(13)
C12 0.0517(17) 0.072(2) 0.0590(19) -0.0167(17) -0.0026(14) 0.0029(15)
C13 0.097(3) 0.101(3) 0.076(3) -0.038(2) -0.014(2) 0.010(2)
C14 0.110(3) 0.081(3) 0.117(4) -0.042(3) -0.028(3) -0.005(2)
C15 0.081(3) 0.056(2) 0.130(4) -0.007(2) -0.012(2) -0.0163(18)
C16 0.0544(18) 0.058(2) 0.077(2) -0.0024(17) 0.0028(16) -0.0024(15)
C17 0.094(3) 0.079(3) 0.091(3) 0.021(2) 0.013(2) -0.007(2)
C18 0.079(2) 0.118(3) 0.060(2) 0.006(2) 0.0055(18) 0.001(2)

loop_
_atom_type_symbol
_atom_type_description
_atom_type_scat_dispersion_real
_atom_type_scat_dispersion_imag
_atom_type_scat_source
C C 0.0033 0.0016 'International Tables Vol C Tables 4.2.6.8 and 6.1.1.4'
H H 0.0000 0.0000 'International Tables Vol C Tables 4.2.6.8 and 6.1.1.4'
N N 0.0061 0.0033 'International Tables Vol C Tables 4.2.6.8 and 6.1.1.4'
O O 0.0106 0.0060 'International Tables Vol C Tables 4.2.6.8 and 6.1.1.4'

loop_
_geom_angle_atom_site_label_1
_geom_angle_atom_site_label_2
_geom_angle_atom_site_label_3
_geom_angle
C7 N1 C1 119.0(2)
C7 N1 C8 121.9(2)
C1 N1 C8 118.4(2)
C5 N2 C11 122.6(2)
C5 N2 H2 113(2)
C11 N2 H2 123(2)
N1 C1 C2 112.6(2)
N1 C1 C5 110.28(18)
C2 C1 C5 111.9(2)
N1 C1 H1 107.2
C2 C1 H1 107.2
C5 C1 H1 107.2
C3 C2 C1 113.8(2)
C3 C2 H2A 108.8
C1 C2 H2A 108.8
C3 C2 H2B 108.8
C1 C2 H2B 108.8
H2A C2 H2B 107.7
C2 C3 C4 111.6(3)
C2 C3 H3A 109.3
C4 C3 H3A 109.3
C2 C3 H3B 109.3
C4 C3 H3B 109.3
H3A C3 H3B 108.0
C3 C4 H4A 109.5
C3 C4 H4B 109.5
H4A C4 H4B 109.5
C3 C4 H4C 109.5
H4A C4 H4C 109.5
H4B C4 H4C 109.5
O2 C5 N2 122.8(2)
O2 C5 C1 121.9(2)
N2 C5 C1 115.2(2)
C7 C6 H6A 109.5
C7 C6 H6B 109.5
H6A C6 H6B 109.5
C7 C6 H6C 109.5
H6A C6 H6C 109.5
H6B C6 H6C 109.5
O1 C7 N1 120.8(3)
O1 C7 C6 120.7(3)
N1 C7 C6 118.5(3)
C9 C8 N1 114.6(2)
C9 C8 H8A 108.6
N1 C8 H8A 108.6
C9 C8 H8B 108.6
N1 C8 H8B 108.6
H8A C8 H8B 107.6
C10 C9 C8 176.3(4)
C9 C10 H10 180.0
C12 C11 C16 122.1(3)
C12 C11 N2 118.6(3)
C16 C11 N2 119.2(3)
C11 C12 C13 118.2(3)
C11 C12 C18 121.5(3)
C13 C12 C18 120.3(3)
C14 C13 C12 121.0(4)
C14 C13 H13 119.5
C12 C13 H13 119.5
C15 C14 C13 120.1(4)
C15 C14 H14 120.0
C13 C14 H14 120.0
C14 C15 C16 121.8(4)
C14 C15 H15 119.1
C16 C15 H15 119.1
C11 C16 C15 116.8(3)
C11 C16 C17 121.8(3)
C15 C16 C17 121.4(3)
C16 C17 H17A 109.5
C16 C17 H17B 109.5
H17A C17 H17B 109.5
C16 C17 H17C 109.5
H17A C17 H17C 109.5
H17B C17 H17C 109.5
C12 C18 H18A 109.5
C12 C18 H18B 109.5
H18A C18 H18B 109.5
C12 C18 H18C 109.5
H18A C18 H18C 109.5
H18B C18 H18C 109.5

loop_
_geom_bond_atom_site_label_1
_geom_bond_atom_site_label_2
_geom_bond_distance
O1 C7 1.222(3)
O2 C5 1.225(3)
N1 C7 1.342(3)
N1 C1 1.459(3)
N1 C8 1.473(3)
N2 C5 1.337(3)
N2 C11 1.427(3)
N2 H2 0.80(3)
C1 C2 1.519(4)
C1 C5 1.525(3)
C1 H1 0.9800
C2 C3 1.513(4)
C2 H2A 0.9700
C2 H2B 0.9700
C3 C4 1.524(4)
C3 H3A 0.9700
C3 H3B 0.9700
C4 H4A 0.9600
C4 H4B 0.9600
C4 H4C 0.9600
C6 C7 1.501(4)
C6 H6A 0.9600
C6 H6B 0.9600
C6 H6C 0.9600
C8 C9 1.454(4)
C8 H8A 0.9700
C8 H8B 0.9700
C9 C10 1.171(4)
C10 H10 0.9300
C11 C12 1.380(4)
C11 C16 1.390(4)
C12 C13 1.385(5)
C12 C18 1.503(5)
C13 C14 1.365(6)
C13 H13 0.9300
C14 C15 1.355(6)
C14 H14 0.9300
C15 C16 1.399(5)
C15 H15 0.9300
C16 C17 1.499(5)
C17 H17A 0.9600
C17 H17B 0.9600
C17 H17C 0.9600
C18 H18A 0.9600
C18 H18B 0.9600
C18 H18C 0.9600

loop_
_geom_hbond_atom_site_label_D
_geom_hbond_atom_site_label_H
_geom_hbond_atom_site_label_A
_geom_hbond_distance_DH
_geom_hbond_distance_HA
_geom_hbond_distance_DA
_geom_hbond_angle_DHA
_geom_hbond_site_symmetry_A
N2 H2 O2 0.80(3) 2.08(3) 2.878(3) 170(3) 6_656

loop_
_geom_torsion_atom_site_label_1
_geom_torsion_atom_site_label_2
_geom_torsion_atom_site_label_3
_geom_torsion_atom_site_label_4
_geom_torsion
C7 N1 C1 C2 137.4(2)
C8 N1 C1 C2 -52.1(3)
C7 N1 C1 C5 -96.7(3)
C8 N1 C1 C5 73.8(3)
N1 C1 C2 C3 -67.0(3)
C5 C1 C2 C3 168.0(2)
C1 C2 C3 C4 169.0(3)
C11 N2 C5 O2 3.2(4)
C11 N2 C5 C1 -177.9(2)
N1 C1 C5 O2 -20.6(3)
C2 C1 C5 O2 105.7(3)
N1 C1 C5 N2 160.6(2)
C2 C1 C5 N2 -73.2(3)
C1 N1 C7 O1 0.8(4)
C8 N1 C7 O1 -169.4(3)
C1 N1 C7 C6 -177.7(2)
C8 N1 C7 C6 12.1(4)
C7 N1 C8 C9 -95.8(3)
C1 N1 C8 C9 94.0(3)
C5 N2 C11 C12 106.7(3)
C5 N2 C11 C16 -72.4(3)
C16 C11 C12 C13 1.7(4)
N2 C11 C12 C13 -177.3(3)
C16 C11 C12 C18 -178.9(3)
N2 C11 C12 C18 2.0(4)
C11 C12 C13 C14 -1.0(5)
C18 C12 C13 C14 179.6(3)
C12 C13 C14 C15 0.2(6)
C13 C14 C15 C16 -0.1(6)
C12 C11 C16 C15 -1.6(4)
N2 C11 C16 C15 177.5(3)
C12 C11 C16 C17 177.0(3)
N2 C11 C16 C17 -4.0(4)
C14 C15 C16 C11 0.7(5)
C14 C15 C16 C17 -177.8(4)
